data_1509500
loop_
_publ_author_name
'Mill', B.V.'
'Belokoneva, E.L.'

_publ_section_title
;
 Crystal structures of quenched high-temperature and annealed
 low-temperature modifications of AgSbOSiO4
;
_journal_name_full 'Zhurnal Neorganicheskoi Khimii'
_journal_page_first 363
_journal_page_last 369
_journal_volume 39
_journal_year 1994
_chemical_formula_sum 'Ag O5 Sb Si'
_chemical_name_systematic 'Ag Sb O (Si O4)'
_space_group_IT_number 52
_symmetry_space_group_name_Hall '-P 2n 2bc'
_symmetry_space_group_name_H-M 'P n a n'
_cell_angle_alpha 90
_cell_angle_beta 90
_cell_angle_gamma 90
_cell_formula_units_Z 8
_cell_length_a 12.781
_cell_length_b 6.307
_cell_length_c 10.754
_cell_volume 866.877
_citation_journal_id_ASTM ZNOKAQ
_cod_data_source_file silver1-2_479.cif
_cod_data_source_block Ag1O5Sb1Si1
_cod_original_cell_volume 866.8774
_cod_original_sg_symbol_Hall '-P 2a 2bc (-x,z,y)'
_cod_original_formula_sum 'Ag1 O5 Sb1 Si1'
_cod_database_code 1509500

loop_
_symmetry_equiv_pos_as_xyz
x,y,z
-x+1/2,y,-z
x,-y+1/2,-z+1/2
-x+1/2,-y+1/2,z+1/2
-x,-y,-z
x-1/2,-y,z
-x,y-1/2,z-1/2
x-1/2,y-1/2,-z-1/2

loop_
_atom_site_label
_atom_site_type_symbol
_atom_site_fract_x
_atom_site_fract_y
_atom_site_fract_z
_atom_site_occupancy
_atom_site_U_iso_or_equiv
O5 O-2 -0.2427 -0.234 -0.121 1 0.0
Si1 Si+4 0.25 0.079 0 1 0.0
O3 O-2 -0.0234 -0.228 -0.1207 1 0.0
Ag1 Ag+1 -0.1341 0.0378 0.4004 0.96 0.0
Ag2 Ag+1 -0.137 0.012 0.31 0.02 0.0
Sb2 Sb+5 0 0 0 1 0.0
O4 O-2 -0.1405 0.051 -0.2447 1 0.0
Ag3 Ag+1 0.25 0.58 0 0.04 0.0
O1 O-2 -0.149 0.077 0.0097 1 0.0
Sb1 Sb+5 0.13336 0.25 0.25 1 0.0
O2 O-2 0.0146 0.21 -0.1328 1 0.0
Si2 Si+4 0.0627 0.75 0.25 1 0.0
